data_7009063
loop_
_publ_author_name
'Cole, Marcus L.'
'Hibbs, David E.'
'Jones, Cameron'
'Smithies, Neil A.'

_publ_section_title
;
 Phosphine and phosphido indium hydride complexes and their use in
 inorganic synthesis
;
_journal_issue 4
_journal_name_full 'Journal of the Chemical Society, Dalton Transactions'
_journal_page_first 545
_journal_paper_doi 10.1039/a908418e
_journal_year 2000
_chemical_formula_sum 'C36 H72 In3 P3'
_chemical_formula_weight 942.31
_chemical_name_systematic
; 
 ? 
;
_space_group_IT_number 14
_symmetry_cell_setting monoclinic
_symmetry_space_group_name_Hall '-P 2yn'
_symmetry_space_group_name_H-M 'P 1 21/n 1'
_atom_sites_solution_hydrogens geom
_atom_sites_solution_primary direct
_atom_sites_solution_secondary difmap
_audit_creation_method SHELXL-97
_cell_angle_alpha 90.00
_cell_angle_beta 94.14(2)
_cell_angle_gamma 90.00
_cell_formula_units_Z 4
_cell_length_a 10.2825(9)
_cell_length_b 30.403(2)
_cell_length_c 13.5672(10)
_cell_measurement_reflns_used 25
_cell_measurement_temperature 150(2)
_cell_volume 4230.3(6)
_computing_structure_refinement 'SHELXL-97 (Sheldrick, 1997)'
_computing_structure_solution 'SHELXS-97 (Sheldrick, 1990)'
_diffrn_ambient_temperature 293(2)
_diffrn_measured_fraction_theta_full 0.999
_diffrn_measured_fraction_theta_max 0.999
_diffrn_measurement_device_type cad4
_diffrn_radiation_monochromator graphite
_diffrn_radiation_source 'fine-focus sealed tube'
_diffrn_radiation_type MoK\a
_diffrn_radiation_wavelength 0.71073
_diffrn_reflns_av_R_equivalents 0.0000
_diffrn_reflns_av_sigmaI/netI 0.0363
_diffrn_reflns_limit_h_max 12
_diffrn_reflns_limit_h_min -12
_diffrn_reflns_limit_k_max 37
_diffrn_reflns_limit_k_min 0
_diffrn_reflns_limit_l_max 16
_diffrn_reflns_limit_l_min 0
_diffrn_reflns_number 8567
_diffrn_reflns_theta_full 26.30
_diffrn_reflns_theta_max 26.30
_diffrn_reflns_theta_min 2.40
_exptl_absorpt_coefficient_mu 1.757
_exptl_absorpt_correction_T_max 0.7801
_exptl_absorpt_correction_T_min 0.6688
_exptl_absorpt_correction_type difabs
_exptl_crystal_colour colourless
_exptl_crystal_density_diffrn 1.480
_exptl_crystal_density_method 'not measured'
_exptl_crystal_description block
_exptl_crystal_F_000 1920
_exptl_crystal_size_max 0.3
_exptl_crystal_size_mid 0.2
_exptl_crystal_size_min 0.2
_refine_diff_density_max 0.481
_refine_diff_density_min -0.457
_refine_diff_density_rms 0.101
_refine_ls_extinction_method none
_refine_ls_goodness_of_fit_ref 1.033
_refine_ls_hydrogen_treatment mixed
_refine_ls_matrix_type full
_refine_ls_number_parameters 403
_refine_ls_number_reflns 8567
_refine_ls_number_restraints 0
_refine_ls_restrained_S_all 1.033
_refine_ls_R_factor_all 0.0440
_refine_ls_R_factor_gt 0.0281
_refine_ls_shift/su_max 0.005
_refine_ls_shift/su_mean 0.000
_refine_ls_structure_factor_coef Fsqd
_refine_ls_weighting_details 'calc w=1/[\s^2^(Fo^2^)+(0.0384P)^2^+1.4092P] where P=(Fo^2^+2Fc^2^)/3'
_refine_ls_weighting_scheme calc
_refine_ls_wR_factor_gt 0.0665
_refine_ls_wR_factor_ref 0.0698
_reflns_number_gt 7053
_reflns_number_total 8567
_reflns_threshold_expression >2sigma(I)
_cod_data_source_file a908418e.txt
_cod_data_source_block cmpound11
_cod_original_sg_symbol_H-M P2(1)/n
_cod_database_code 7009063

loop_
_symmetry_equiv_pos_as_xyz
'x, y, z'
'-x+1/2, y+1/2, -z+1/2'
'-x, -y, -z'
'x-1/2, -y-1/2, z-1/2'

loop_
_atom_site_label
_atom_site_type_symbol
_atom_site_fract_x
_atom_site_fract_y
_atom_site_fract_z
_atom_site_U_iso_or_equiv
_atom_site_adp_type
_atom_site_occupancy
_atom_site_symmetry_multiplicity
_atom_site_calc_flag
_atom_site_refinement_flags
_atom_site_disorder_assembly
_atom_site_disorder_group
P1 P 1.01113(7) 0.10703(2) 0.32084(5) 0.01392(15) Uani 1 1 d . . .
P2 P 1.08550(7) 0.22498(2) 0.17244(6) 0.01364(15) Uani 1 1 d . . .
P3 P 0.99623(7) 0.10706(2) 0.02130(6) 0.01384(15) Uani 1 1 d . . .
In1 In 0.93771(2) 0.059878(7) 0.168605(15) 0.01625(6) Uani 1 1 d . . .
H1' H 1.038(4) 0.0123(16) 0.173(3) 0.066(15) Uiso 1 1 d . . .
H2' H 0.774(4) 0.0505(14) 0.158(3) 0.052(13) Uiso 1 1 d . . .
In2 In 1.14934(2) 0.178660(7) 0.327585(15) 0.01536(6) Uani 1 1 d . . .
H3' H 1.106(4) 0.2016(13) 0.429(3) 0.037(11) Uiso 1 1 d . . .
H4' H 1.312(4) 0.1631(15) 0.328(3) 0.064(14) Uiso 1 1 d . . .
In3 In 0.95099(2) 0.191338(7) 0.022537(16) 0.01674(6) Uani 1 1 d . . .
H5' H 1.021(5) 0.2124(17) -0.085(4) 0.082(17) Uiso 1 1 d . . .
H6' H 0.793(5) 0.1978(16) 0.028(4) 0.077(17) Uiso 1 1 d . . .
C1 C 0.8592(3) 0.12206(9) 0.3795(2) 0.0149(6) Uani 1 1 d . . .
H1 H 0.8836 0.1416 0.4353 0.018 Uiso 1 1 calc R . .
C2 C 0.7859(3) 0.08291(10) 0.4195(2) 0.0176(6) Uani 1 1 d . . .
H2A H 0.8421 0.0676 0.4686 0.021 Uiso 1 1 calc R . .
H2B H 0.7625 0.0626 0.3660 0.021 Uiso 1 1 calc R . .
C3 C 0.6622(3) 0.09815(11) 0.4661(2) 0.0225(7) Uani 1 1 d . . .
H3A H 0.6150 0.0726 0.4873 0.027 Uiso 1 1 calc R . .
H3B H 0.6865 0.1158 0.5240 0.027 Uiso 1 1 calc R . .
C4 C 0.5739(3) 0.12491(11) 0.3944(2) 0.0247(7) Uani 1 1 d . . .
H4A H 0.5002 0.1357 0.4281 0.030 Uiso 1 1 calc R . .
H4B H 0.5406 0.1062 0.3404 0.030 Uiso 1 1 calc R . .
C5 C 0.6468(3) 0.16387(11) 0.3528(3) 0.0274(7) Uani 1 1 d . . .
H5A H 0.6712 0.1845 0.4055 0.033 Uiso 1 1 calc R . .
H5B H 0.5900 0.1790 0.3037 0.033 Uiso 1 1 calc R . .
C6 C 0.7694(3) 0.14803(10) 0.3055(2) 0.0209(7) Uani 1 1 d . . .
H6A H 0.7443 0.1295 0.2491 0.025 Uiso 1 1 calc R . .
H6B H 0.8162 0.1732 0.2821 0.025 Uiso 1 1 calc R . .
C7 C 1.0998(3) 0.06791(9) 0.4077(2) 0.0148(6) Uani 1 1 d . . .
H7 H 1.0443 0.0419 0.4126 0.018 Uiso 1 1 calc R . .
C8 C 1.2264(3) 0.05270(10) 0.3666(2) 0.0184(6) Uani 1 1 d . . .
H8A H 1.2835 0.0778 0.3603 0.022 Uiso 1 1 calc R . .
H8B H 1.2074 0.0402 0.3013 0.022 Uiso 1 1 calc R . .
C9 C 1.2958(3) 0.01805(10) 0.4345(2) 0.0216(7) Uani 1 1 d . . .
H9A H 1.2434 -0.0085 0.4338 0.026 Uiso 1 1 calc R . .
H9B H 1.3790 0.0107 0.4094 0.026 Uiso 1 1 calc R . .
C10 C 1.3180(3) 0.03442(11) 0.5395(2) 0.0247(7) Uani 1 1 d . . .
H10A H 1.3817 0.0580 0.5417 0.030 Uiso 1 1 calc R . .
H10B H 1.3535 0.0107 0.5810 0.030 Uiso 1 1 calc R . .
C11 C 1.1935(3) 0.05110(10) 0.5805(2) 0.0227(7) Uani 1 1 d . . .
H11A H 1.2139 0.0637 0.6454 0.027 Uiso 1 1 calc R . .
H11B H 1.1342 0.0267 0.5874 0.027 Uiso 1 1 calc R . .
C12 C 1.1271(3) 0.08600(10) 0.5122(2) 0.0201(6) Uani 1 1 d . . .
H12A H 1.0457 0.0950 0.5381 0.024 Uiso 1 1 calc R . .
H12B H 1.1829 0.1117 0.5102 0.024 Uiso 1 1 calc R . .
C13 C 1.0002(3) 0.27516(9) 0.2135(2) 0.0152(6) Uani 1 1 d . . .
H13 H 1.0567 0.2889 0.2661 0.018 Uiso 1 1 calc R . .
C14 C 0.8715(3) 0.26377(10) 0.2570(2) 0.0183(6) Uani 1 1 d . . .
H14A H 0.8880 0.2436 0.3118 0.022 Uiso 1 1 calc R . .
H14B H 0.8146 0.2492 0.2071 0.022 Uiso 1 1 calc R . .
C15 C 0.8038(3) 0.30492(11) 0.2930(3) 0.0235(7) Uani 1 1 d . . .
H15A H 0.7206 0.2967 0.3171 0.028 Uiso 1 1 calc R . .
H15B H 0.8568 0.3179 0.3475 0.028 Uiso 1 1 calc R . .
C16 C 0.7817(3) 0.33863(10) 0.2109(3) 0.0234(7) Uani 1 1 d . . .
H16A H 0.7434 0.3650 0.2369 0.028 Uiso 1 1 calc R . .
H16B H 0.7211 0.3269 0.1594 0.028 Uiso 1 1 calc R . .
C17 C 0.9092(3) 0.35028(10) 0.1674(3) 0.0271(8) Uani 1 1 d . . .
H17A H 0.9664 0.3648 0.2173 0.033 Uiso 1 1 calc R . .
H17B H 0.8922 0.3706 0.1129 0.033 Uiso 1 1 calc R . .
C18 C 0.9771(3) 0.30923(10) 0.1304(3) 0.0226(7) Uani 1 1 d . . .
H18A H 1.0601 0.3175 0.1060 0.027 Uiso 1 1 calc R . .
H18B H 0.9237 0.2963 0.0761 0.027 Uiso 1 1 calc R . .
C19 C 1.2378(3) 0.24665(9) 0.1244(2) 0.0155(6) Uani 1 1 d . . .
H19 H 1.2126 0.2657 0.0680 0.019 Uiso 1 1 calc R . .
C20 C 1.3194(3) 0.27440(10) 0.2006(2) 0.0197(7) Uani 1 1 d . . .
H20A H 1.2681 0.2992 0.2204 0.024 Uiso 1 1 calc R . .
H20B H 1.3420 0.2567 0.2589 0.024 Uiso 1 1 calc R . .
C21 C 1.4441(3) 0.29114(10) 0.1582(2) 0.0215(7) Uani 1 1 d . . .
H21A H 1.4214 0.3113 0.1043 0.026 Uiso 1 1 calc R . .
H21B H 1.4959 0.3071 0.2090 0.026 Uiso 1 1 calc R . .
C22 C 1.5243(3) 0.25359(10) 0.1208(2) 0.0193(6) Uani 1 1 d . . .
H22A H 1.5545 0.2350 0.1758 0.023 Uiso 1 1 calc R . .
H22B H 1.6002 0.2653 0.0913 0.023 Uiso 1 1 calc R . .
C23 C 1.4438(3) 0.22633(11) 0.0444(2) 0.0220(7) Uani 1 1 d . . .
H23A H 1.4204 0.2443 -0.0132 0.026 Uiso 1 1 calc R . .
H23B H 1.4956 0.2018 0.0237 0.026 Uiso 1 1 calc R . .
C24 C 1.3206(3) 0.20904(10) 0.0865(2) 0.0183(6) Uani 1 1 d . . .
H24A H 1.3442 0.1889 0.1403 0.022 Uiso 1 1 calc R . .
H24B H 1.2696 0.1929 0.0356 0.022 Uiso 1 1 calc R . .
C25 C 1.1706(3) 0.09652(10) 0.0003(2) 0.0153(6) Uani 1 1 d . . .
H25 H 1.2003 0.1203 -0.0413 0.018 Uiso 1 1 calc R . .
C26 C 1.1962(3) 0.05291(10) -0.0513(2) 0.0198(6) Uani 1 1 d . . .
H26A H 1.1461 0.0518 -0.1146 0.024 Uiso 1 1 calc R . .
H26B H 1.1687 0.0286 -0.0113 0.024 Uiso 1 1 calc R . .
C27 C 1.3418(3) 0.04835(11) -0.0669(3) 0.0245(7) Uani 1 1 d . . .
H27A H 1.3572 0.0202 -0.0977 0.029 Uiso 1 1 calc R . .
H27B H 1.3672 0.0713 -0.1113 0.029 Uiso 1 1 calc R . .
C28 C 1.4253(3) 0.05160(11) 0.0305(3) 0.0233(7) Uani 1 1 d . . .
H28A H 1.4069 0.0268 0.0721 0.028 Uiso 1 1 calc R . .
H28B H 1.5167 0.0505 0.0175 0.028 Uiso 1 1 calc R . .
C29 C 1.3977(3) 0.09420(11) 0.0841(2) 0.0219(7) Uani 1 1 d . . .
H29A H 1.4251 0.1190 0.0458 0.026 Uiso 1 1 calc R . .
H29B H 1.4472 0.0947 0.1477 0.026 Uiso 1 1 calc R . .
C30 C 1.2523(3) 0.09815(10) 0.0991(2) 0.0175(6) Uani 1 1 d . . .
H30A H 1.2361 0.1257 0.1322 0.021 Uiso 1 1 calc R . .
H30B H 1.2264 0.0743 0.1410 0.021 Uiso 1 1 calc R . .
C31 C 0.9038(3) 0.08484(10) -0.0903(2) 0.0154(6) Uani 1 1 d . . .
H31 H 0.9297 0.0540 -0.0972 0.018 Uiso 1 1 calc R . .
C32 C 0.7566(3) 0.08555(12) -0.0798(2) 0.0237(7) Uani 1 1 d . . .
H32A H 0.7371 0.0695 -0.0209 0.028 Uiso 1 1 calc R . .
H32B H 0.7277 0.1157 -0.0728 0.028 Uiso 1 1 calc R . .
C33 C 0.6838(3) 0.06476(12) -0.1702(2) 0.0261(7) Uani 1 1 d . . .
H33A H 0.7068 0.0339 -0.1736 0.031 Uiso 1 1 calc R . .
H33B H 0.5907 0.0667 -0.1637 0.031 Uiso 1 1 calc R . .
C34 C 0.7168(3) 0.08751(11) -0.2649(2) 0.0229(7) Uani 1 1 d . . .
H34A H 0.6850 0.1176 -0.2647 0.027 Uiso 1 1 calc R . .
H34B H 0.6731 0.0725 -0.3210 0.027 Uiso 1 1 calc R . .
C35 C 0.8632(3) 0.08772(11) -0.2756(2) 0.0224(7) Uani 1 1 d . . .
H35A H 0.8817 0.1041 -0.3343 0.027 Uiso 1 1 calc R . .
H35B H 0.8936 0.0578 -0.2830 0.027 Uiso 1 1 calc R . .
C36 C 0.9353(3) 0.10876(10) -0.1848(2) 0.0181(6) Uani 1 1 d . . .
H36A H 1.0285 0.1076 -0.1916 0.022 Uiso 1 1 calc R . .
H36B H 0.9101 0.1394 -0.1805 0.022 Uiso 1 1 calc R . .

loop_
_atom_site_aniso_label
_atom_site_aniso_U_11
_atom_site_aniso_U_22
_atom_site_aniso_U_33
_atom_site_aniso_U_23
_atom_site_aniso_U_13
_atom_site_aniso_U_12
P1 0.0157(4) 0.0121(4) 0.0142(4) 0.0010(3) 0.0022(3) -0.0004(3)
P2 0.0131(3) 0.0102(3) 0.0175(4) 0.0006(3) 0.0002(3) 0.0001(3)
P3 0.0138(3) 0.0130(4) 0.0147(4) -0.0003(3) 0.0015(3) 0.0005(3)
In1 0.02012(11) 0.01317(11) 0.01555(11) -0.00056(8) 0.00195(8) -0.00308(8)
In2 0.01687(11) 0.01134(10) 0.01760(11) 0.00106(8) -0.00058(8) -0.00011(8)
In3 0.01714(11) 0.01332(11) 0.01930(11) -0.00104(8) -0.00187(8) 0.00113(8)
C1 0.0152(14) 0.0149(14) 0.0148(14) 0.0021(11) 0.0027(11) 0.0015(11)
C2 0.0184(15) 0.0169(15) 0.0175(15) 0.0064(12) 0.0022(12) 0.0020(12)
C3 0.0203(16) 0.0267(18) 0.0212(16) 0.0061(13) 0.0060(13) 0.0027(13)
C4 0.0137(15) 0.0349(19) 0.0255(17) 0.0059(15) 0.0025(13) 0.0077(14)
C5 0.0228(17) 0.0251(17) 0.0338(19) 0.0075(15) -0.0010(14) 0.0098(14)
C6 0.0204(16) 0.0180(16) 0.0243(17) 0.0083(13) 0.0011(13) 0.0008(12)
C7 0.0153(14) 0.0122(14) 0.0165(14) 0.0019(11) -0.0008(11) -0.0003(11)
C8 0.0174(15) 0.0154(14) 0.0223(16) -0.0009(12) 0.0021(12) 0.0029(12)
C9 0.0200(15) 0.0153(15) 0.0296(18) 0.0031(13) 0.0015(13) 0.0024(12)
C10 0.0231(16) 0.0185(16) 0.0311(18) 0.0017(14) -0.0086(14) 0.0017(13)
C11 0.0289(17) 0.0191(16) 0.0193(16) 0.0016(13) -0.0033(13) -0.0004(13)
C12 0.0209(15) 0.0185(15) 0.0208(16) -0.0010(13) 0.0016(12) 0.0015(12)
C13 0.0127(14) 0.0110(14) 0.0220(16) -0.0019(12) 0.0009(12) 0.0010(11)
C14 0.0189(15) 0.0164(15) 0.0193(15) 0.0041(12) 0.0000(12) 0.0020(12)
C15 0.0174(15) 0.0225(17) 0.0309(18) -0.0001(14) 0.0042(13) 0.0025(13)
C16 0.0176(15) 0.0162(16) 0.0367(19) 0.0036(14) 0.0027(14) 0.0019(12)
C17 0.0193(16) 0.0144(16) 0.048(2) 0.0078(15) 0.0048(15) 0.0020(13)
C18 0.0190(15) 0.0144(15) 0.0347(19) 0.0075(14) 0.0047(14) 0.0007(12)
C19 0.0158(14) 0.0110(14) 0.0197(15) 0.0035(12) 0.0012(12) -0.0019(11)
C20 0.0166(15) 0.0164(15) 0.0262(17) -0.0056(13) 0.0030(13) -0.0006(12)
C21 0.0203(16) 0.0164(15) 0.0280(17) -0.0045(13) 0.0014(13) -0.0052(12)
C22 0.0172(14) 0.0206(16) 0.0202(16) -0.0010(12) 0.0027(12) -0.0028(12)
C23 0.0195(15) 0.0248(17) 0.0222(16) -0.0050(13) 0.0050(13) -0.0027(13)
C24 0.0201(15) 0.0150(15) 0.0201(16) -0.0054(12) 0.0029(12) -0.0039(12)
C25 0.0126(13) 0.0150(15) 0.0188(15) 0.0005(12) 0.0045(11) 0.0018(11)
C26 0.0203(16) 0.0165(15) 0.0225(16) -0.0045(13) 0.0015(13) 0.0016(12)
C27 0.0181(16) 0.0247(17) 0.0311(18) -0.0065(14) 0.0044(13) 0.0031(13)
C28 0.0153(15) 0.0203(16) 0.0345(19) 0.0019(14) 0.0024(13) 0.0033(12)
C29 0.0132(15) 0.0254(17) 0.0265(17) -0.0005(14) -0.0026(13) -0.0007(12)
C30 0.0154(14) 0.0151(15) 0.0217(16) -0.0004(12) -0.0002(12) -0.0012(11)
C31 0.0158(14) 0.0158(14) 0.0145(14) -0.0008(11) 0.0012(11) 0.0004(11)
C32 0.0185(16) 0.0352(19) 0.0176(16) -0.0010(14) 0.0024(12) -0.0030(14)
C33 0.0173(15) 0.038(2) 0.0228(17) 0.0008(15) -0.0030(13) -0.0062(14)
C34 0.0232(16) 0.0265(17) 0.0183(16) -0.0005(13) -0.0040(13) 0.0004(13)
C35 0.0248(17) 0.0240(17) 0.0180(16) 0.0017(13) -0.0005(13) 0.0011(13)
C36 0.0184(15) 0.0196(16) 0.0166(15) 0.0023(12) 0.0030(12) -0.0002(12)

loop_
_atom_type_symbol
_atom_type_description
_atom_type_scat_dispersion_real
_atom_type_scat_dispersion_imag
_atom_type_scat_source
C C 0.0033 0.0016 'International Tables Vol C Tables 4.2.6.8 and 6.1.1.4'
H H 0.0000 0.0000 'International Tables Vol C Tables 4.2.6.8 and 6.1.1.4'
In In -0.7276 1.3100 'International Tables Vol C Tables 4.2.6.8 and 6.1.1.4'
P P 0.1023 0.0942 'International Tables Vol C Tables 4.2.6.8 and 6.1.1.4'

loop_
_geom_angle_atom_site_label_1
_geom_angle_atom_site_label_2
_geom_angle_atom_site_label_3
_geom_angle
_geom_angle_site_symmetry_1
_geom_angle_site_symmetry_3
_geom_angle_publ_flag
C1 P1 C7 105.88(13) . . ?
C1 P1 In1 105.80(10) . . ?
C7 P1 In1 104.64(9) . . ?
C1 P1 In2 104.67(10) . . ?
C7 P1 In2 105.73(9) . . ?
In1 P1 In2 128.40(3) . . ?
C19 P2 C13 103.94(13) . . ?
C19 P2 In2 107.97(10) . . ?
C13 P2 In2 107.48(10) . . ?
C19 P2 In3 106.29(10) . . ?
C13 P2 In3 108.81(10) . . ?
In2 P2 In3 121.08(3) . . ?
C31 P3 C25 104.72(13) . . ?
C31 P3 In1 107.27(9) . . ?
C25 P3 In1 107.78(10) . . ?
C31 P3 In3 106.39(10) . . ?
C25 P3 In3 110.15(10) . . ?
In1 P3 In3 119.53(3) . . ?
P3 In1 P1 103.95(2) . . ?
P2 In2 P1 108.83(3) . . ?
P2 In3 P3 107.97(2) . . ?
C2 C1 C6 110.2(2) . . ?
C2 C1 P1 114.3(2) . . ?
C6 C1 P1 109.3(2) . . ?
C1 C2 C3 110.9(2) . . ?
C4 C3 C2 111.9(3) . . ?
C3 C4 C5 111.4(3) . . ?
C4 C5 C6 110.5(3) . . ?
C1 C6 C5 111.3(3) . . ?
C8 C7 C12 110.2(2) . . ?
C8 C7 P1 110.7(2) . . ?
C12 C7 P1 113.9(2) . . ?
C7 C8 C9 111.0(2) . . ?
C10 C9 C8 111.8(3) . . ?
C9 C10 C11 112.4(3) . . ?
C10 C11 C12 111.1(3) . . ?
C7 C12 C11 110.8(2) . . ?
C14 C13 C18 110.1(2) . . ?
C14 C13 P2 111.7(2) . . ?
C18 C13 P2 112.5(2) . . ?
C13 C14 C15 111.4(2) . . ?
C16 C15 C14 111.4(3) . . ?
C15 C16 C17 110.8(3) . . ?
C16 C17 C18 111.4(3) . . ?
C17 C18 C13 111.0(3) . . ?
C24 C19 C20 110.2(2) . . ?
C24 C19 P2 110.78(19) . . ?
C20 C19 P2 113.0(2) . . ?
C21 C20 C19 111.2(3) . . ?
C22 C21 C20 111.5(3) . . ?
C21 C22 C23 110.8(3) . . ?
C24 C23 C22 111.0(3) . . ?
C23 C24 C19 111.4(2) . . ?
C30 C25 C26 109.1(2) . . ?
C30 C25 P3 109.5(2) . . ?
C26 C25 P3 114.7(2) . . ?
C25 C26 C27 110.1(2) . . ?
C28 C27 C26 111.6(3) . . ?
C29 C28 C27 110.9(3) . . ?
C28 C29 C30 110.4(2) . . ?
C29 C30 C25 111.2(2) . . ?
C36 C31 C32 110.0(2) . . ?
C36 C31 P3 112.6(2) . . ?
C32 C31 P3 111.8(2) . . ?
C33 C32 C31 110.5(3) . . ?
C34 C33 C32 111.4(3) . . ?
C33 C34 C35 111.4(3) . . ?
C34 C35 C36 110.5(3) . . ?
C31 C36 C35 110.9(2) . . ?

loop_
_geom_bond_atom_site_label_1
_geom_bond_atom_site_label_2
_geom_bond_distance
_geom_bond_site_symmetry_2
_geom_bond_publ_flag
P1 C1 1.861(3) . ?
P1 C7 1.865(3) . ?
P1 In1 2.5818(8) . ?
P1 In2 2.5985(8) . ?
P2 C19 1.860(3) . ?
P2 C13 1.865(3) . ?
P2 In2 2.5778(8) . ?
P2 In3 2.5862(9) . ?
P3 C31 1.856(3) . ?
P3 C25 1.863(3) . ?
P3 In1 2.5666(8) . ?
P3 In3 2.6044(8) . ?
C1 C2 1.529(4) . ?
C1 C6 1.532(4) . ?
C2 C3 1.532(4) . ?
C3 C4 1.518(4) . ?
C4 C5 1.531(5) . ?
C5 C6 1.533(4) . ?
C7 C8 1.525(4) . ?
C7 C12 1.527(4) . ?
C8 C9 1.541(4) . ?
C9 C10 1.511(5) . ?
C10 C11 1.519(5) . ?
C11 C12 1.536(4) . ?
C13 C14 1.527(4) . ?
C13 C18 1.537(4) . ?
C14 C15 1.529(4) . ?
C15 C16 1.519(5) . ?
C16 C17 1.519(4) . ?
C17 C18 1.532(4) . ?
C19 C24 1.536(4) . ?
C19 C20 1.536(4) . ?
C20 C21 1.530(4) . ?
C21 C22 1.517(4) . ?
C22 C23 1.524(4) . ?
C23 C24 1.520(4) . ?
C25 C30 1.530(4) . ?
C25 C26 1.531(4) . ?
C26 C27 1.533(4) . ?
C27 C28 1.526(5) . ?
C28 C29 1.522(4) . ?
C29 C30 1.529(4) . ?
C31 C36 1.529(4) . ?
C31 C32 1.531(4) . ?
C32 C33 1.527(4) . ?
C33 C34 1.518(4) . ?
C34 C35 1.523(4) . ?
C35 C36 1.531(4) . ?

loop_
_geom_torsion_atom_site_label_1
_geom_torsion_atom_site_label_2
_geom_torsion_atom_site_label_3
_geom_torsion_atom_site_label_4
_geom_torsion
_geom_torsion_site_symmetry_1
_geom_torsion_site_symmetry_2
_geom_torsion_site_symmetry_3
_geom_torsion_site_symmetry_4
_geom_torsion_publ_flag
C31 P3 In1 P1 -162.98(10) . . . . ?
C25 P3 In1 P1 84.74(10) . . . . ?
In3 P3 In1 P1 -41.94(4) . . . . ?
C1 P1 In1 P3 114.10(10) . . . . ?
C7 P1 In1 P3 -134.32(10) . . . . ?
In2 P1 In1 P3 -9.95(4) . . . . ?
C19 P2 In2 P1 -136.89(10) . . . . ?
C13 P2 In2 P1 111.55(10) . . . . ?
In3 P2 In2 P1 -14.22(4) . . . . ?
C1 P1 In2 P2 -87.56(10) . . . . ?
C7 P1 In2 P2 160.87(10) . . . . ?
In1 P1 In2 P2 36.94(4) . . . . ?
C19 P2 In3 P3 96.57(10) . . . . ?
C13 P2 In3 P3 -152.05(10) . . . . ?
In2 P2 In3 P3 -26.90(4) . . . . ?
C31 P3 In3 P2 -177.51(10) . . . . ?
C25 P3 In3 P2 -64.55(10) . . . . ?
In1 P3 In3 P2 61.01(4) . . . . ?
C7 P1 C1 C2 -46.6(2) . . . . ?
In1 P1 C1 C2 64.1(2) . . . . ?
In2 P1 C1 C2 -158.08(19) . . . . ?
C7 P1 C1 C6 -170.6(2) . . . . ?
In1 P1 C1 C6 -59.9(2) . . . . ?
In2 P1 C1 C6 77.9(2) . . . . ?
C6 C1 C2 C3 -56.3(3) . . . . ?
P1 C1 C2 C3 -179.9(2) . . . . ?
C1 C2 C3 C4 55.6(4) . . . . ?
C2 C3 C4 C5 -54.9(4) . . . . ?
C3 C4 C5 C6 55.0(4) . . . . ?
C2 C1 C6 C5 57.5(3) . . . . ?
P1 C1 C6 C5 -176.1(2) . . . . ?
C4 C5 C6 C1 -56.7(4) . . . . ?
C1 P1 C7 C8 179.3(2) . . . . ?
In1 P1 C7 C8 67.8(2) . . . . ?
In2 P1 C7 C8 -70.0(2) . . . . ?
C1 P1 C7 C12 -55.9(2) . . . . ?
In1 P1 C7 C12 -167.47(19) . . . . ?
In2 P1 C7 C12 54.8(2) . . . . ?
C12 C7 C8 C9 56.9(3) . . . . ?
P1 C7 C8 C9 -176.2(2) . . . . ?
C7 C8 C9 C10 -54.5(3) . . . . ?
C8 C9 C10 C11 53.0(4) . . . . ?
C9 C10 C11 C12 -53.9(4) . . . . ?
C8 C7 C12 C11 -58.0(3) . . . . ?
P1 C7 C12 C11 177.0(2) . . . . ?
C10 C11 C12 C7 56.3(3) . . . . ?
C19 P2 C13 C14 -179.4(2) . . . . ?
In2 P2 C13 C14 -65.1(2) . . . . ?
In3 P2 C13 C14 67.7(2) . . . . ?
C19 P2 C13 C18 56.2(2) . . . . ?
In2 P2 C13 C18 170.49(18) . . . . ?
In3 P2 C13 C18 -56.8(2) . . . . ?
C18 C13 C14 C15 -55.7(3) . . . . ?
P2 C13 C14 C15 178.5(2) . . . . ?
C13 C14 C15 C16 56.2(3) . . . . ?
C14 C15 C16 C17 -55.8(4) . . . . ?
C15 C16 C17 C18 56.0(4) . . . . ?
C16 C17 C18 C13 -56.4(4) . . . . ?
C14 C13 C18 C17 55.8(3) . . . . ?
P2 C13 C18 C17 -179.0(2) . . . . ?
C13 P2 C19 C24 -179.7(2) . . . . ?
In2 P2 C19 C24 66.3(2) . . . . ?
In3 P2 C19 C24 -65.0(2) . . . . ?
C13 P2 C19 C20 56.0(2) . . . . ?
In2 P2 C19 C20 -57.9(2) . . . . ?
In3 P2 C19 C20 170.77(18) . . . . ?
C24 C19 C20 C21 54.9(3) . . . . ?
P2 C19 C20 C21 179.5(2) . . . . ?
C19 C20 C21 C22 -55.8(3) . . . . ?
C20 C21 C22 C23 56.2(3) . . . . ?
C21 C22 C23 C24 -56.6(3) . . . . ?
C22 C23 C24 C19 56.7(3) . . . . ?
C20 C19 C24 C23 -55.7(3) . . . . ?
P2 C19 C24 C23 178.5(2) . . . . ?
C31 P3 C25 C30 -160.2(2) . . . . ?
In1 P3 C25 C30 -46.2(2) . . . . ?
In3 P3 C25 C30 85.8(2) . . . . ?
C31 P3 C25 C26 -37.2(2) . . . . ?
In1 P3 C25 C26 76.8(2) . . . . ?
In3 P3 C25 C26 -151.25(19) . . . . ?
C30 C25 C26 C27 -58.2(3) . . . . ?
P3 C25 C26 C27 178.6(2) . . . . ?
C25 C26 C27 C28 57.1(4) . . . . ?
C26 C27 C28 C29 -55.5(4) . . . . ?
C27 C28 C29 C30 55.3(4) . . . . ?
C28 C29 C30 C25 -58.0(3) . . . . ?
C26 C25 C30 C29 59.3(3) . . . . ?
P3 C25 C30 C29 -174.4(2) . . . . ?
C25 P3 C31 C36 -62.8(2) . . . . ?
In1 P3 C31 C36 -177.11(18) . . . . ?
In3 P3 C31 C36 53.9(2) . . . . ?
C25 P3 C31 C32 172.8(2) . . . . ?
In1 P3 C31 C32 58.5(2) . . . . ?
In3 P3 C31 C32 -70.5(2) . . . . ?
C36 C31 C32 C33 57.3(3) . . . . ?
P3 C31 C32 C33 -176.8(2) . . . . ?
C31 C32 C33 C34 -56.4(4) . . . . ?
C32 C33 C34 C35 55.7(4) . . . . ?
C33 C34 C35 C36 -55.6(4) . . . . ?
C32 C31 C36 C35 -57.9(3) . . . . ?
P3 C31 C36 C35 176.7(2) . . . . ?
C34 C35 C36 C31 57.0(3) . . . . ?
